data_1558163
loop_
_publ_author_name
'Lum, Kah Yean'
'Taki, Aya C.'
'Gasser, Robin B.'
'Tietjen, Ian'
'Ekins, Merrick G.'
'White, Jonathan M.'
'Addison, Russell S.'
'Hayes, Sasha'
'St John, James'
'Davis, Rohan A.'

_publ_section_title
;
 Comatulins A-E, Taurine-Conjugated Anthraquinones from the Australian
 Crinoid <i>Comatula rotalaria</i>.
;
_journal_issue 6
_journal_name_full 'Journal of natural products'
_journal_page_first 1971
_journal_page_last 1979
_journal_paper_doi 10.1021/acs.jnatprod.0c00267
_journal_volume 83
_journal_year 2020
_chemical_formula_moiety '(C20 H18 O8), (H2 O)'
_chemical_formula_sum 'C20 H20 O8'
_chemical_formula_weight 388.36
_space_group_crystal_system monoclinic
_space_group_IT_number 14
_space_group_name_Hall '-P 2ybc'
_space_group_name_H-M_alt 'P 1 21/c 1'
_atom_sites_solution_hydrogens mixed
_audit_creation_method SHELXL-2016/6
_cell_angle_alpha 90
_cell_angle_beta 92.098(2)
_cell_angle_gamma 90
_cell_formula_units_Z 4
_cell_length_a 9.2710(2)
_cell_length_b 9.6883(3)
_cell_length_c 19.4904(4)
_cell_measurement_reflns_used 10212
_cell_measurement_temperature 100.00(10)
_cell_measurement_theta_max 76.4230
_cell_measurement_theta_min 4.4530
_cell_volume 1749.46(8)
_computing_cell_refinement 'CrysAlisPro 1.171.40.36a (Rigaku OD, 2018)'
_computing_data_collection 'CrysAlisPro 1.171.40.36a (Rigaku OD, 2018)'
_computing_data_reduction 'CrysAlisPro 1.171.40.36a (Rigaku OD, 2018)'
_computing_structure_refinement 'SHELXL-2016/6 (Sheldrick, 2016)'
_diffrn_ambient_environment N~2~
_diffrn_ambient_temperature 100.00(10)
_diffrn_detector 'CCD plate'
_diffrn_detector_type HyPix
_diffrn_measured_fraction_theta_full 1.000
_diffrn_measured_fraction_theta_max 0.990
_diffrn_measurement_device 'four-circle diffractometer'
_diffrn_measurement_device_type 'XtaLAB Synergy, Dualflex, HyPix'
_diffrn_measurement_method '\w scans'
_diffrn_radiation_monochromator mirror
_diffrn_radiation_probe x-ray
_diffrn_radiation_type 'Cu K\a'
_diffrn_radiation_wavelength 1.54184
_diffrn_reflns_av_R_equivalents 0.0723
_diffrn_reflns_av_unetI/netI 0.0509
_diffrn_reflns_Laue_measured_fraction_full 1.000
_diffrn_reflns_Laue_measured_fraction_max 0.990
_diffrn_reflns_limit_h_max 11
_diffrn_reflns_limit_h_min -11
_diffrn_reflns_limit_k_max 11
_diffrn_reflns_limit_k_min -12
_diffrn_reflns_limit_l_max 24
_diffrn_reflns_limit_l_min -24
_diffrn_reflns_number 20845
_diffrn_reflns_point_group_measured_fraction_full 1.000
_diffrn_reflns_point_group_measured_fraction_max 0.990
_diffrn_reflns_theta_full 67.684
_diffrn_reflns_theta_max 77.190
_diffrn_reflns_theta_min 4.540
_diffrn_source 'micro-focus sealed X-ray tube'
_diffrn_source_type 'PhotonJet (Cu) X-ray Source'
_exptl_absorpt_coefficient_mu 0.970
_exptl_absorpt_correction_T_max 1.00000
_exptl_absorpt_correction_T_min 0.77451
_exptl_absorpt_correction_type multi-scan
_exptl_absorpt_process_details
;
CrysAlisPro 1.171.40.29a (Rigaku Oxford Diffraction, 2018)
Empirical absorption correction using spherical harmonics,
 implemented in SCALE3 ABSPACK scaling algorithm.
;
_exptl_crystal_colour orange
_exptl_crystal_density_diffrn 1.474
_exptl_crystal_description plate
_exptl_crystal_F_000 816
_exptl_crystal_size_max 0.355
_exptl_crystal_size_mid 0.235
_exptl_crystal_size_min 0.025
_refine_diff_density_max 0.527
_refine_diff_density_min -1.348
_refine_diff_density_rms 0.141
_refine_ls_extinction_method none
_refine_ls_goodness_of_fit_ref 1.262
_refine_ls_hydrogen_treatment mixed
_refine_ls_matrix_type full
_refine_ls_number_parameters 270
_refine_ls_number_reflns 3675
_refine_ls_number_restraints 2
_refine_ls_restrained_S_all 1.264
_refine_ls_R_factor_all 0.0868
_refine_ls_R_factor_gt 0.0827
_refine_ls_shift/su_max 0.001
_refine_ls_shift/su_mean 0.000
_refine_ls_structure_factor_coef Fsqd
_refine_ls_weighting_details 'w=1/[\s^2^(Fo^2^)+(0.2000P)^2^] where P=(Fo^2^+2Fc^2^)/3'
_refine_ls_weighting_scheme calc
_refine_ls_wR_factor_gt 0.2628
_refine_ls_wR_factor_ref 0.2739
_reflns_Friedel_coverage 0.000
_reflns_number_gt 3281
_reflns_number_total 3675
_reflns_threshold_expression 'I > 2\s(I)'
_cod_data_source_file np0c00267_si_001.cif
_cod_data_source_block shelx
_cod_depositor_comments 'Adding full bibliography for 1558163.cif.'
_cod_original_sg_symbol_H-M 'P 21/c'
_cod_database_code 1558163
_shelx_shelxl_version_number 2016/6
_chemical_oxdiff_usercomment 'Rohan Davis Anopterine KYLU02_98_44'
_shelx_space_group_comment
;
The symmetry employed for this shelxl refinement is uniquely defined
by the following loop, which should always be used as a source of
symmetry information in preference to the above space-group names.
They are only intended as comments.
;
_oxdiff_exptl_absorpt_empirical_full_min 0.542
_oxdiff_exptl_absorpt_empirical_full_max 2.000
_oxdiff_exptl_absorpt_empirical_details
;
Empirical correction (ABSPACK) includes:
- Absorption correction using spherical harmonics
- Frame scaling
;

loop_
_space_group_symop_operation_xyz
'x, y, z'
'-x, y+1/2, -z+1/2'
'-x, -y, -z'
'x, -y-1/2, z-1/2'

loop_
_atom_site_label
_atom_site_type_symbol
_atom_site_fract_x
_atom_site_fract_y
_atom_site_fract_z
_atom_site_U_iso_or_equiv
_atom_site_adp_type
_atom_site_occupancy
_atom_site_site_symmetry_order
_atom_site_calc_flag
_atom_site_refinement_flags_posn
_atom_site_refinement_flags_adp
_atom_site_refinement_flags_occupancy
_atom_site_disorder_assembly
_atom_site_disorder_group
C1 C 0.55757(18) 0.53290(19) 0.34156(9) 0.0230(4) Uani 1 1 d . . . . .
C2 C 0.46237(19) 0.4286(2) 0.31788(9) 0.0244(4) Uani 1 1 d . . . . .
C3 C 0.33460(18) 0.4036(2) 0.35103(9) 0.0251(4) Uani 1 1 d . . . . .
H3 H 0.271850 0.335137 0.334772 0.030 Uiso 1 1 calc R U . . .
C4 C 0.30039(18) 0.4806(2) 0.40843(9) 0.0250(4) Uani 1 1 d . . . . .
C4A C 0.39520(18) 0.5839(2) 0.43441(9) 0.0237(4) Uani 1 1 d . . . . .
C5 C 0.4325(2) 0.8533(2) 0.57990(9) 0.0269(5) Uani 1 1 d . . . . .
C6 C 0.5356(2) 0.9446(2) 0.60518(9) 0.0286(5) Uani 1 1 d . . . . .
H6 H 0.516764 0.997871 0.643517 0.034 Uiso 1 1 calc R U . . .
C7 C 0.6685(2) 0.9579(2) 0.57372(10) 0.0292(5) Uani 1 1 d . . . . .
C8 C 0.6980(2) 0.8777(2) 0.51673(9) 0.0280(5) Uani 1 1 d . . . . .
H8 H 0.786120 0.885724 0.495789 0.034 Uiso 1 1 calc R U . . .
C8A C 0.59464(19) 0.7859(2) 0.49152(9) 0.0251(5) Uani 1 1 d . . . . .
C9 C 0.63050(19) 0.7069(2) 0.42901(9) 0.0256(4) Uani 1 1 d . . . . .
C9A C 0.52446(19) 0.6069(2) 0.40010(9) 0.0240(4) Uani 1 1 d . . . . .
C10 C 0.35784(19) 0.6649(2) 0.49471(9) 0.0258(4) Uani 1 1 d . . . . .
C10A C 0.46035(19) 0.7684(2) 0.52199(9) 0.0255(5) Uani 1 1 d . . . . .
C11 C 0.68971(19) 0.5619(2) 0.30043(9) 0.0241(4) Uani 1 1 d . . . . .
C12 C 0.81823(19) 0.4704(2) 0.31186(10) 0.0302(5) Uani 1 1 d . . . . .
H12A H 0.793333 0.378198 0.296109 0.036 Uiso 1 1 calc R U . . .
H12B H 0.840728 0.465106 0.360783 0.036 Uiso 1 1 calc R U . . .
C13 C 0.9529(2) 0.5177(2) 0.27571(11) 0.0322(5) Uani 1 1 d . . . . .
H13A H 1.024905 0.445107 0.278600 0.039 Uiso 1 1 calc R U . . .
H13B H 0.928470 0.533592 0.227538 0.039 Uiso 1 1 calc R U . . .
C14 C 1.0162(2) 0.6487(2) 0.30686(11) 0.0341(5) Uani 1 1 d . . . . .
H14A H 1.027322 0.638073 0.355739 0.051 Uiso 1 1 calc R U . . .
H14B H 0.952785 0.724807 0.296516 0.051 Uiso 1 1 calc R U . . .
H14C H 1.108749 0.666220 0.288052 0.051 Uiso 1 1 calc R U . . .
C15 C 0.2703(2) 0.9280(2) 0.66466(10) 0.0354(5) Uani 1 1 d . . . . .
H15A H 0.335388 0.906348 0.702581 0.053 Uiso 1 1 calc R U . . .
H15B H 0.172769 0.912759 0.677752 0.053 Uiso 1 1 calc R U . . .
H15C H 0.282121 1.022972 0.651978 0.053 Uiso 1 1 calc R U . . .
C16 C 0.8959(3) 1.0711(3) 0.57063(13) 0.0470(6) Uani 1 1 d . . . . .
H16A H 0.949028 0.986146 0.573119 0.070 Uiso 1 1 calc R U . . .
H16B H 0.949701 1.142144 0.594493 0.070 Uiso 1 1 calc R U . . .
H16C H 0.880222 1.097214 0.523427 0.070 Uiso 1 1 calc R U . . .
O1 O 0.30107(15) 0.84156(16) 0.60760(7) 0.0303(4) Uani 1 1 d . . . . .
O2 O 0.75859(17) 1.05298(18) 0.60198(8) 0.0379(4) Uani 1 1 d . . . . .
O3 O 0.74635(15) 0.72424(17) 0.40156(7) 0.0327(4) Uani 1 1 d . . . . .
O4 O 0.50148(15) 0.35648(15) 0.26235(7) 0.0279(4) Uani 1 1 d . . . . .
O5 O 0.17542(14) 0.45248(16) 0.43841(7) 0.0299(4) Uani 1 1 d . . . . .
O6 O 0.23972(14) 0.64239(16) 0.52188(7) 0.0312(4) Uani 1 1 d . . . . .
O7 O 0.68346(14) 0.64963(15) 0.25544(6) 0.0285(4) Uani 1 1 d . . . . .
O8 O -0.0054(3) 0.2288(3) 0.40380(17) 0.0793(8) Uani 1 1 d D . . . .
H4A H 0.436(4) 0.287(4) 0.2591(17) 0.053(8) Uiso 1 1 d . . . . .
H5A H 0.186(4) 0.517(4) 0.478(2) 0.059(9) Uiso 1 1 d . . . . .
H8A H 0.063(4) 0.287(4) 0.405(3) 0.089 Uiso 1 1 d D U . . .
H8B H -0.092(2) 0.242(5) 0.414(2) 0.089 Uiso 1 1 d D U . . .

loop_
_atom_site_aniso_label
_atom_site_aniso_U_11
_atom_site_aniso_U_22
_atom_site_aniso_U_33
_atom_site_aniso_U_23
_atom_site_aniso_U_13
_atom_site_aniso_U_12
C1 0.0221(8) 0.0273(9) 0.0200(8) 0.0038(6) 0.0047(6) 0.0016(6)
C2 0.0237(9) 0.0286(9) 0.0208(8) 0.0022(6) 0.0023(6) 0.0021(6)
C3 0.0222(9) 0.0284(10) 0.0249(9) 0.0003(7) 0.0023(6) -0.0013(6)
C4 0.0214(8) 0.0293(10) 0.0245(8) 0.0043(7) 0.0033(6) 0.0021(6)
C4A 0.0224(9) 0.0276(10) 0.0212(9) 0.0031(7) 0.0030(6) 0.0012(6)
C5 0.0268(9) 0.0310(10) 0.0231(8) 0.0022(7) 0.0042(6) 0.0047(7)
C6 0.0307(10) 0.0332(10) 0.0221(9) -0.0013(7) 0.0019(7) 0.0031(7)
C7 0.0299(10) 0.0327(10) 0.0248(9) 0.0012(7) -0.0014(7) -0.0013(7)
C8 0.0247(9) 0.0347(10) 0.0248(9) 0.0009(7) 0.0020(6) 0.0008(7)
C8A 0.0259(9) 0.0271(10) 0.0224(9) 0.0020(7) 0.0029(7) 0.0029(7)
C9 0.0243(9) 0.0291(10) 0.0236(8) 0.0021(7) 0.0034(6) 0.0021(7)
C9A 0.0219(8) 0.0276(10) 0.0226(8) 0.0035(7) 0.0034(6) 0.0016(6)
C10 0.0230(9) 0.0310(10) 0.0237(8) 0.0026(7) 0.0051(6) 0.0047(7)
C10A 0.0237(9) 0.0308(10) 0.0221(9) 0.0028(7) 0.0019(7) 0.0046(7)
C11 0.0233(8) 0.0279(9) 0.0212(8) -0.0025(6) 0.0042(6) -0.0016(6)
C12 0.0251(9) 0.0310(10) 0.0350(10) 0.0021(7) 0.0084(7) 0.0021(7)
C13 0.0241(9) 0.0379(11) 0.0354(10) -0.0039(8) 0.0097(7) 0.0014(7)
C14 0.0256(10) 0.0398(11) 0.0372(10) -0.0014(8) 0.0069(7) -0.0009(7)
C15 0.0359(10) 0.0413(12) 0.0295(10) -0.0067(8) 0.0103(7) 0.0033(8)
C16 0.0405(12) 0.0639(16) 0.0369(11) -0.0145(10) 0.0073(9) -0.0213(11)
O1 0.0278(7) 0.0376(8) 0.0261(7) -0.0060(5) 0.0080(5) 0.0008(5)
O2 0.0360(8) 0.0457(9) 0.0323(8) -0.0106(6) 0.0038(6) -0.0103(6)
O3 0.0261(7) 0.0429(9) 0.0299(7) -0.0055(6) 0.0092(5) -0.0052(5)
O4 0.0281(7) 0.0314(8) 0.0245(7) -0.0037(5) 0.0067(5) -0.0004(5)
O5 0.0220(7) 0.0372(8) 0.0311(8) -0.0021(6) 0.0094(5) -0.0027(5)
O6 0.0261(7) 0.0398(9) 0.0285(8) -0.0048(6) 0.0098(5) -0.0036(5)
O7 0.0279(7) 0.0334(8) 0.0247(7) 0.0047(5) 0.0058(5) 0.0010(5)
O8 0.0562(13) 0.0776(18) 0.104(2) -0.0070(15) 0.0066(13) -0.0025(12)

loop_
_atom_type_symbol
_atom_type_description
_atom_type_scat_dispersion_real
_atom_type_scat_dispersion_imag
_atom_type_scat_source
C C 0.0181 0.0091 'International Tables Vol C Tables 4.2.6.8 and 6.1.1.4'
H H 0.0000 0.0000 'International Tables Vol C Tables 4.2.6.8 and 6.1.1.4'
O O 0.0492 0.0322 'International Tables Vol C Tables 4.2.6.8 and 6.1.1.4'

loop_
_geom_angle_atom_site_label_1
_geom_angle_atom_site_label_2
_geom_angle_atom_site_label_3
_geom_angle
_geom_angle_site_symmetry_1
_geom_angle_site_symmetry_3
_geom_angle_publ_flag
C9A C1 C2 118.95(16) . . ?
C9A C1 C11 123.07(16) . . ?
C2 C1 C11 117.95(15) . . ?
O4 C2 C3 122.76(17) . . ?
O4 C2 C1 116.80(16) . . ?
C3 C2 C1 120.44(17) . . ?
C2 C3 C4 120.21(17) . . ?
C2 C3 H3 119.9 . . ?
C4 C3 H3 119.9 . . ?
O5 C4 C3 117.78(17) . . ?
O5 C4 C4A 121.49(17) . . ?
C3 C4 C4A 120.72(16) . . ?
C9A C4A C4 118.01(17) . . ?
C9A C4A C10 121.71(17) . . ?
C4 C4A C10 120.28(16) . . ?
O1 C5 C6 122.19(17) . . ?
O1 C5 C10A 117.25(17) . . ?
C6 C5 C10A 120.55(18) . . ?
C5 C6 C7 120.76(18) . . ?
C5 C6 H6 119.6 . . ?
C7 C6 H6 119.6 . . ?
O2 C7 C8 124.82(19) . . ?
O2 C7 C6 115.21(17) . . ?
C8 C7 C6 119.96(18) . . ?
C8A C8 C7 119.26(18) . . ?
C8A C8 H8 120.4 . . ?
C7 C8 H8 120.4 . . ?
C8 C8A C10A 122.57(17) . . ?
C8 C8A C9 116.69(16) . . ?
C10A C8A C9 120.73(17) . . ?
O3 C9 C9A 120.24(17) . . ?
O3 C9 C8A 120.78(17) . . ?
C9A C9 C8A 118.98(16) . . ?
C1 C9A C4A 121.61(17) . . ?
C1 C9A C9 119.14(16) . . ?
C4A C9A C9 119.17(16) . . ?
O6 C10 C10A 122.03(17) . . ?
O6 C10 C4A 118.80(17) . . ?
C10A C10 C4A 119.16(16) . . ?
C8A C10A C5 116.88(18) . . ?
C8A C10A C10 120.00(17) . . ?
C5 C10A C10 123.11(17) . . ?
O7 C11 C12 122.42(16) . . ?
O7 C11 C1 119.41(16) . . ?
C12 C11 C1 117.85(16) . . ?
C11 C12 C13 114.48(17) . . ?
C11 C12 H12A 108.6 . . ?
C13 C12 H12A 108.6 . . ?
C11 C12 H12B 108.6 . . ?
C13 C12 H12B 108.6 . . ?
H12A C12 H12B 107.6 . . ?
C14 C13 C12 112.20(16) . . ?
C14 C13 H13A 109.2 . . ?
C12 C13 H13A 109.2 . . ?
C14 C13 H13B 109.2 . . ?
C12 C13 H13B 109.2 . . ?
H13A C13 H13B 107.9 . . ?
C13 C14 H14A 109.5 . . ?
C13 C14 H14B 109.5 . . ?
H14A C14 H14B 109.5 . . ?
C13 C14 H14C 109.5 . . ?
H14A C14 H14C 109.5 . . ?
H14B C14 H14C 109.5 . . ?
O1 C15 H15A 109.5 . . ?
O1 C15 H15B 109.5 . . ?
H15A C15 H15B 109.5 . . ?
O1 C15 H15C 109.5 . . ?
H15A C15 H15C 109.5 . . ?
H15B C15 H15C 109.5 . . ?
O2 C16 H16A 109.5 . . ?
O2 C16 H16B 109.5 . . ?
H16A C16 H16B 109.5 . . ?
O2 C16 H16C 109.5 . . ?
H16A C16 H16C 109.5 . . ?
H16B C16 H16C 109.5 . . ?
C5 O1 C15 117.95(16) . . ?
C7 O2 C16 116.98(17) . . ?
C2 O4 H4A 104(2) . . ?
C4 O5 H5A 99(2) . . ?
H8A O8 H8B 127(5) . . ?

loop_
_geom_bond_atom_site_label_1
_geom_bond_atom_site_label_2
_geom_bond_distance
_geom_bond_site_symmetry_2
_geom_bond_publ_flag
C1 C9A 1.391(3) . ?
C1 C2 1.409(3) . ?
C1 C11 1.515(2) . ?
C2 O4 1.349(2) . ?
C2 C3 1.391(2) . ?
C3 C4 1.391(3) . ?
C3 H3 0.9300 . ?
C4 O5 1.345(2) . ?
C4 C4A 1.414(3) . ?
C4A C9A 1.411(2) . ?
C4A C10 1.465(3) . ?
C5 O1 1.355(2) . ?
C5 C6 1.380(3) . ?
C5 C10A 1.428(3) . ?
C6 C7 1.402(3) . ?
C6 H6 0.9300 . ?
C7 O2 1.347(2) . ?
C7 C8 1.391(3) . ?
C8 C8A 1.384(3) . ?
C8 H8 0.9300 . ?
C8A C10A 1.409(2) . ?
C8A C9 1.486(3) . ?
C9 O3 1.229(2) . ?
C9 C9A 1.477(3) . ?
C10 O6 1.253(2) . ?
C10 C10A 1.467(3) . ?
C11 O7 1.221(2) . ?
C11 C12 1.495(3) . ?
C12 C13 1.526(2) . ?
C12 H12A 0.9700 . ?
C12 H12B 0.9700 . ?
C13 C14 1.516(3) . ?
C13 H13A 0.9700 . ?
C13 H13B 0.9700 . ?
C14 H14A 0.9600 . ?
C14 H14B 0.9600 . ?
C14 H14C 0.9600 . ?
C15 O1 1.429(2) . ?
C15 H15A 0.9600 . ?
C15 H15B 0.9600 . ?
C15 H15C 0.9600 . ?
C16 O2 1.443(3) . ?
C16 H16A 0.9600 . ?
C16 H16B 0.9600 . ?
C16 H16C 0.9600 . ?
O4 H4A 0.91(4) . ?
O5 H5A 0.99(4) . ?
O8 H8A 0.846(10) . ?
O8 H8B 0.844(10) . ?

loop_
_geom_hbond_atom_site_label_D
_geom_hbond_atom_site_label_H
_geom_hbond_atom_site_label_A
_geom_hbond_distance_DH
_geom_hbond_distance_HA
_geom_hbond_distance_DA
_geom_hbond_angle_DHA
_geom_hbond_site_symmetry_A
C3 H3 O7 0.93 2.56 3.219(2) 128.3 2_645
C12 H12B O6 0.97 2.65 3.480(2) 144.5 3_666
C15 H15B O8 0.96 2.58 3.143(4) 118.0 3_566
C16 H16A O8 0.96 2.19 3.112(4) 160.8 3_666
O4 H4A O7 0.91(4) 1.75(4) 2.652(2) 174(3) 2_645
O5 H5A O6 0.99(4) 1.56(4) 2.5131(19) 159(4) .
O8 H8A O5 0.846(10) 2.01(2) 2.807(3) 157(5) .
O8 H8B O1 0.844(10) 2.13(3) 2.825(3) 140(5) 3_566
O8 H8B O6 0.844(10) 2.19(3) 2.933(3) 146(5) 3_566
C3 H3 O7 0.93 2.56 3.219(2) 128.3 2_645
C12 H12B O6 0.97 2.65 3.480(2) 144.5 3_666
C15 H15B O8 0.96 2.58 3.143(4) 118.0 3_566
C16 H16A O8 0.96 2.19 3.112(4) 160.8 3_666
O4 H4A O7 0.91(4) 1.75(4) 2.652(2) 174(3) 2_645
O5 H5A O6 0.99(4) 1.56(4) 2.5131(19) 159(4) .
O8 H8A O5 0.846(10) 2.01(2) 2.807(3) 157(5) .
O8 H8B O1 0.844(10) 2.13(3) 2.825(3) 140(5) 3_566
O8 H8B O6 0.844(10) 2.19(3) 2.933(3) 146(5) 3_566

loop_
_geom_torsion_atom_site_label_1
_geom_torsion_atom_site_label_2
_geom_torsion_atom_site_label_3
_geom_torsion_atom_site_label_4
_geom_torsion
_geom_torsion_site_symmetry_1
_geom_torsion_site_symmetry_2
_geom_torsion_site_symmetry_3
_geom_torsion_site_symmetry_4
_geom_torsion_publ_flag
C9A C1 C2 O4 -177.77(15) . . . . ?
C11 C1 C2 O4 4.0(2) . . . . ?
C9A C1 C2 C3 2.4(3) . . . . ?
C11 C1 C2 C3 -175.82(15) . . . . ?
O4 C2 C3 C4 179.53(16) . . . . ?
C1 C2 C3 C4 -0.7(3) . . . . ?
C2 C3 C4 O5 179.83(15) . . . . ?
C2 C3 C4 C4A -0.8(3) . . . . ?
O5 C4 C4A C9A 179.81(15) . . . . ?
C3 C4 C4A C9A 0.4(3) . . . . ?
O5 C4 C4A C10 -0.9(3) . . . . ?
C3 C4 C4A C10 179.73(15) . . . . ?
O1 C5 C6 C7 -177.55(17) . . . . ?
C10A C5 C6 C7 1.3(3) . . . . ?
C5 C6 C7 O2 178.30(18) . . . . ?
C5 C6 C7 C8 -0.6(3) . . . . ?
O2 C7 C8 C8A -178.38(17) . . . . ?
C6 C7 C8 C8A 0.4(3) . . . . ?
C7 C8 C8A C10A -1.0(3) . . . . ?
C7 C8 C8A C9 177.82(16) . . . . ?
C8 C8A C9 O3 -0.4(3) . . . . ?
C10A C8A C9 O3 178.44(16) . . . . ?
C8 C8A C9 C9A 179.68(15) . . . . ?
C10A C8A C9 C9A -1.5(3) . . . . ?
C2 C1 C9A C4A -2.8(3) . . . . ?
C11 C1 C9A C4A 175.37(16) . . . . ?
C2 C1 C9A C9 174.13(15) . . . . ?
C11 C1 C9A C9 -7.7(3) . . . . ?
C4 C4A C9A C1 1.4(3) . . . . ?
C10 C4A C9A C1 -177.91(16) . . . . ?
C4 C4A C9A C9 -175.55(16) . . . . ?
C10 C4A C9A C9 5.2(3) . . . . ?
O3 C9 C9A C1 0.0(3) . . . . ?
C8A C9 C9A C1 179.92(15) . . . . ?
O3 C9 C9A C4A 176.97(16) . . . . ?
C8A C9 C9A C4A -3.1(3) . . . . ?
C9A C4A C10 O6 178.07(16) . . . . ?
C4 C4A C10 O6 -1.2(3) . . . . ?
C9A C4A C10 C10A -2.7(3) . . . . ?
C4 C4A C10 C10A 178.00(15) . . . . ?
C8 C8A C10A C5 1.7(3) . . . . ?
C9 C8A C10A C5 -177.06(16) . . . . ?
C8 C8A C10A C10 -177.28(17) . . . . ?
C9 C8A C10A C10 4.0(3) . . . . ?
O1 C5 C10A C8A 177.09(15) . . . . ?
C6 C5 C10A C8A -1.8(3) . . . . ?
O1 C5 C10A C10 -4.0(3) . . . . ?
C6 C5 C10A C10 177.09(16) . . . . ?
O6 C10 C10A C8A 177.22(16) . . . . ?
C4A C10 C10A C8A -1.9(3) . . . . ?
O6 C10 C10A C5 -1.7(3) . . . . ?
C4A C10 C10A C5 179.14(15) . . . . ?
C9A C1 C11 O7 -86.6(2) . . . . ?
C2 C1 C11 O7 91.6(2) . . . . ?
C9A C1 C11 C12 99.8(2) . . . . ?
C2 C1 C11 C12 -82.0(2) . . . . ?
O7 C11 C12 C13 14.3(3) . . . . ?
C1 C11 C12 C13 -172.34(15) . . . . ?
C11 C12 C13 C14 69.3(2) . . . . ?
C6 C5 O1 C15 0.3(3) . . . . ?
C10A C5 O1 C15 -178.66(17) . . . . ?
C8 C7 O2 C16 -0.5(3) . . . . ?
C6 C7 O2 C16 -179.3(2) . . . . ?
